data_1518842
loop_
_publ_author_name
'Mao, Shuai'
'Gao, Ya-Ru'
'Zhu, Xue-Qing'
'Guo, Dong-Dong'
'Wang, Yong-Qiang'

_publ_section_title
;
 Copper-catalyzed radical reaction of N-tosylhydrazones: stereoselective
 synthesis of (e)-vinyl sulfones.
;
_journal_issue 7
_journal_name_full 'Organic letters'
_journal_page_first 1692
_journal_page_last 1695
_journal_paper_doi 10.1021/acs.orglett.5b00461
_journal_volume 17
_journal_year 2015
_chemical_formula_sum 'C15 H13 F O2 S'
_chemical_formula_weight 276.31
_chemical_name_systematic
; 
 ? 
;
_space_group_IT_number 19
_symmetry_cell_setting orthorhombic
_symmetry_space_group_name_Hall 'P 2ac 2ab'
_symmetry_space_group_name_H-M 'P 21 21 21'
_atom_sites_solution_hydrogens geom
_atom_sites_solution_primary direct
_atom_sites_solution_secondary difmap
_audit_creation_method SHELXL-97
_cell_angle_alpha 90.00
_cell_angle_beta 90.00
_cell_angle_gamma 90.00
_cell_formula_units_Z 4
_cell_length_a 5.9536(18)
_cell_length_b 7.269(2)
_cell_length_c 31.978(11)
_cell_measurement_temperature 296(2)
_cell_volume 1383.9(7)
_computing_structure_refinement 'SHELXL-97 (Sheldrick, 1997)'
_computing_structure_solution 'SHELXS-97 (Sheldrick, 1990)'
_diffrn_ambient_temperature 296(2)
_diffrn_measured_fraction_theta_full 0.999
_diffrn_measured_fraction_theta_max 0.999
_diffrn_radiation_monochromator graphite
_diffrn_radiation_source 'fine-focus sealed tube'
_diffrn_radiation_type MoK\a
_diffrn_radiation_wavelength 0.71073
_diffrn_reflns_av_R_equivalents 0.0589
_diffrn_reflns_av_sigmaI/netI 0.0676
_diffrn_reflns_limit_h_max 6
_diffrn_reflns_limit_h_min -7
_diffrn_reflns_limit_k_max 8
_diffrn_reflns_limit_k_min -6
_diffrn_reflns_limit_l_max 33
_diffrn_reflns_limit_l_min -38
_diffrn_reflns_number 7009
_diffrn_reflns_theta_full 25.08
_diffrn_reflns_theta_max 25.08
_diffrn_reflns_theta_min 1.27
_exptl_absorpt_coefficient_mu 0.240
_exptl_crystal_colour colorless
_exptl_crystal_density_diffrn 1.326
_exptl_crystal_density_method 'not measured'
_exptl_crystal_description block
_exptl_crystal_F_000 576
_exptl_crystal_size_max 0.29
_exptl_crystal_size_mid 0.20
_exptl_crystal_size_min 0.15
_refine_diff_density_max 0.311
_refine_diff_density_min -0.294
_refine_diff_density_rms 0.067
_refine_ls_abs_structure_details 'Flack H D (1983), Acta Cryst. A39, 876-881'
_refine_ls_abs_structure_Flack 0.92(19)
_refine_ls_extinction_coef 0.005(2)
_refine_ls_extinction_expression Fc^*^=kFc[1+0.001xFc^2^\l^3^/sin(2\q)]^-1/4^
_refine_ls_extinction_method SHELXL
_refine_ls_goodness_of_fit_ref 1.098
_refine_ls_hydrogen_treatment mixed
_refine_ls_matrix_type full
_refine_ls_number_parameters 174
_refine_ls_number_reflns 2459
_refine_ls_number_restraints 2
_refine_ls_restrained_S_all 1.098
_refine_ls_R_factor_all 0.1027
_refine_ls_R_factor_gt 0.0552
_refine_ls_shift/su_max 0.000
_refine_ls_shift/su_mean 0.000
_refine_ls_structure_factor_coef Fsqd
_refine_ls_weighting_details 'calc w=1/[\s^2^(Fo^2^)+(0.0400P)^2^+0.9211P] where P=(Fo^2^+2Fc^2^)/3'
_refine_ls_weighting_scheme calc
_refine_ls_wR_factor_gt 0.1143
_refine_ls_wR_factor_ref 0.1533
_reflns_number_gt 1445
_reflns_number_total 2459
_reflns_threshold_expression >2sigma(I)
_cod_data_source_file ol5b00461_si_005.cif
_cod_data_source_block xb7489
_cod_depositor_comments
;
The following automatic conversions were performed:

'_symmetry_cell_setting' value 'Orthorhombic' changed to
'orthorhombic' according to
/usr/data/users/saulius/crontab/automatic-downloads/rss-feeds/ACS/lib/dictionaries/cif_core.dic
dictionary named 'cif_core.dic' version 2.4.2 from 2011-04-26.

Automatic conversion script
Id: cif_fix_values 3105 2015-03-04 15:46:00Z robertas 

 Adding full bibliography for 1518842.cif.
;
_cod_original_cell_volume 1384.0(7)
_cod_original_sg_symbol_H-M P2(1)2(1)2(1)
_cod_database_code 1518842

loop_
_symmetry_equiv_pos_as_xyz
'x, y, z'
'-x+1/2, -y, z+1/2'
'-x, y+1/2, -z+1/2'
'x+1/2, -y+1/2, -z'

loop_
_atom_site_label
_atom_site_type_symbol
_atom_site_fract_x
_atom_site_fract_y
_atom_site_fract_z
_atom_site_U_iso_or_equiv
_atom_site_adp_type
_atom_site_occupancy
_atom_site_symmetry_multiplicity
_atom_site_calc_flag
_atom_site_refinement_flags
S1 S 0.9187(2) 1.1139(2) 0.14608(4) 0.0720(5) Uani 1 1 d U
F1 F 0.1505(8) 0.3912(6) 0.01350(14) 0.1543(19) Uani 1 1 d .
O1 O 1.1571(6) 1.0803(6) 0.14336(13) 0.0992(13) Uani 1 1 d .
O2 O 0.8329(7) 1.2834(6) 0.13001(12) 0.0946(14) Uani 1 1 d .
C1 C 0.6575(11) 1.0980(8) 0.32952(17) 0.0910(18) Uani 1 1 d .
H1A H 0.6837 1.2191 0.3404 0.137 Uiso 1 1 calc R
H1B H 0.7482 1.0108 0.3445 0.137 Uiso 1 1 calc R
H1C H 0.5018 1.0668 0.3328 0.137 Uiso 1 1 calc R
C2 C 0.7186(9) 1.0934(7) 0.28359(16) 0.0630(13) Uani 1 1 d .
C3 C 0.5713(9) 1.1572(6) 0.25355(18) 0.0682(14) Uani 1 1 d .
H3 H 0.4314 1.2008 0.2618 0.082 Uiso 1 1 calc R
C4 C 0.6260(8) 1.1582(7) 0.21133(17) 0.0665(15) Uani 1 1 d .
H4 H 0.5227 1.1994 0.1916 0.080 Uiso 1 1 calc R
C5 C 0.8371(8) 1.0969(7) 0.19877(14) 0.0560(12) Uani 1 1 d .
C6 C 0.9855(8) 1.0292(7) 0.22819(18) 0.0634(14) Uani 1 1 d .
H6 H 1.1248 0.9841 0.2199 0.076 Uiso 1 1 calc R
C7 C 0.9256(10) 1.0289(6) 0.27015(17) 0.0657(14) Uani 1 1 d .
H7 H 1.0271 0.9842 0.2898 0.079 Uiso 1 1 calc R
C8 C 0.7979(12) 0.9235(10) 0.1204(2) 0.098(2) Uani 1 1 d U
H8 H 0.8638 0.8090 0.1247 0.118 Uiso 1 1 calc R
C9 C 0.6370(11) 0.9299(10) 0.09774(17) 0.091(2) Uani 1 1 d U
H9 H 0.5762 1.0467 0.0941 0.109 Uiso 1 1 calc R
C10 C 0.5190(10) 0.7791(9) 0.07446(16) 0.0736(16) Uani 1 1 d U
C11 C 0.3159(10) 0.8233(8) 0.05666(16) 0.0730(16) Uani 1 1 d .
H11 H 0.2621 0.9432 0.0584 0.088 Uiso 1 1 calc R
C12 C 0.1912(10) 0.6909(10) 0.03621(18) 0.0832(18) Uani 1 1 d .
H12 H 0.0530 0.7200 0.0244 0.100 Uiso 1 1 calc R
C13 C 0.2740(13) 0.5183(11) 0.0337(2) 0.091(2) Uani 1 1 d .
C14 C 0.4769(13) 0.4677(10) 0.0503(2) 0.097(2) Uani 1 1 d .
H14 H 0.5303 0.3481 0.0476 0.116 Uiso 1 1 calc R
C15 C 0.5991(10) 0.5997(10) 0.07101(15) 0.0810(16) Uani 1 1 d .
H15 H 0.7367 0.5689 0.0829 0.097 Uiso 1 1 calc R

loop_
_atom_site_aniso_label
_atom_site_aniso_U_11
_atom_site_aniso_U_22
_atom_site_aniso_U_33
_atom_site_aniso_U_23
_atom_site_aniso_U_13
_atom_site_aniso_U_12
S1 0.0673(9) 0.0816(10) 0.0670(9) -0.0062(8) 0.0003(7) -0.0112(8)
F1 0.165(4) 0.143(3) 0.155(4) -0.057(3) -0.036(3) -0.055(4)
O1 0.068(2) 0.131(4) 0.098(3) -0.004(3) 0.021(2) 0.008(2)
O2 0.100(3) 0.094(3) 0.090(3) 0.027(2) -0.004(2) 0.006(3)
C1 0.107(5) 0.092(4) 0.073(4) -0.011(3) 0.014(3) -0.016(4)
C2 0.066(3) 0.051(3) 0.072(4) -0.007(3) 0.001(3) -0.005(3)
C3 0.055(3) 0.066(3) 0.083(4) -0.011(3) 0.010(3) -0.005(3)
C4 0.049(3) 0.069(4) 0.081(4) 0.001(3) -0.012(3) 0.003(3)
C5 0.049(3) 0.049(3) 0.070(3) -0.003(3) -0.004(2) -0.003(3)
C6 0.055(3) 0.055(3) 0.080(4) -0.008(3) -0.003(3) 0.015(2)
C7 0.073(4) 0.053(3) 0.071(3) 0.004(2) -0.012(3) 0.001(3)
C8 0.100(5) 0.106(5) 0.088(5) -0.012(3) 0.001(4) -0.042(4)
C9 0.086(4) 0.129(5) 0.058(4) 0.010(3) -0.004(3) -0.038(4)
C10 0.079(4) 0.090(4) 0.051(3) 0.007(3) 0.002(3) -0.005(3)
C11 0.072(4) 0.082(4) 0.066(4) -0.001(3) 0.006(3) 0.001(3)
C12 0.067(4) 0.111(5) 0.071(4) -0.010(4) -0.006(3) -0.012(4)
C13 0.104(6) 0.091(5) 0.078(5) -0.023(4) -0.011(4) -0.025(4)
C14 0.111(6) 0.086(5) 0.094(5) -0.010(4) -0.006(4) 0.002(4)
C15 0.071(4) 0.110(5) 0.063(3) 0.010(4) -0.009(3) -0.008(4)

loop_
_atom_type_symbol
_atom_type_description
_atom_type_scat_dispersion_real
_atom_type_scat_dispersion_imag
_atom_type_scat_source
C C 0.0033 0.0016 'International Tables Vol C Tables 4.2.6.8 and 6.1.1.4'
H H 0.0000 0.0000 'International Tables Vol C Tables 4.2.6.8 and 6.1.1.4'
O O 0.0106 0.0060 'International Tables Vol C Tables 4.2.6.8 and 6.1.1.4'
S S 0.1246 0.1234 'International Tables Vol C Tables 4.2.6.8 and 6.1.1.4'
F F 0.0171 0.0103 'International Tables Vol C Tables 4.2.6.8 and 6.1.1.4'

loop_
_geom_angle_atom_site_label_1
_geom_angle_atom_site_label_2
_geom_angle_atom_site_label_3
_geom_angle
O2 S1 O1 118.4(3)
O2 S1 C5 107.8(2)
O1 S1 C5 108.5(2)
O2 S1 C8 111.3(3)
O1 S1 C8 103.9(3)
C5 S1 C8 106.2(3)
C3 C2 C7 117.5(5)
C3 C2 C1 121.0(5)
C7 C2 C1 121.5(5)
C2 C3 C4 121.9(5)
C3 C4 C5 119.4(5)
C6 C5 C4 119.6(5)
C6 C5 S1 120.1(4)
C4 C5 S1 120.2(4)
C5 C6 C7 119.6(5)
C2 C7 C6 121.8(5)
C9 C8 S1 125.1(7)
C8 C9 C10 130.1(7)
C11 C10 C15 119.2(6)
C11 C10 C9 116.5(6)
C15 C10 C9 124.3(5)
C10 C11 C12 120.4(6)
C13 C12 C11 118.6(6)
F1 C13 C12 117.8(7)
F1 C13 C14 118.9(7)
C12 C13 C14 123.3(6)
C13 C14 C15 117.8(6)
C14 C15 C10 120.7(6)

loop_
_geom_bond_atom_site_label_1
_geom_bond_atom_site_label_2
_geom_bond_distance
S1 O2 1.430(4)
S1 O1 1.443(4)
S1 C5 1.758(5)
S1 C8 1.763(6)
F1 C13 1.346(6)
C1 C2 1.514(7)
C2 C3 1.381(7)
C2 C7 1.387(7)
C3 C4 1.389(7)
C4 C5 1.392(6)
C5 C6 1.381(6)
C6 C7 1.388(7)
C8 C9 1.202(8)
C9 C10 1.500(8)
C10 C11 1.375(7)
C10 C15 1.393(8)
C11 C12 1.380(7)
C12 C13 1.351(8)
C13 C14 1.370(9)
C14 C15 1.374(8)
